data_4312804
loop_
_publ_author_name
'Andrey Yu. Kovalevsky'
'Milan Gembicky'
'Irina V. Novozhilova'
'Philip Coppens'

_publ_section_title
;
 Solid-State Structure Dependence of the Molecular Distortion and
 Spectroscopic Properties of the Cu(I)
 Bis(2,9-dimethyl-1,10-phenanthroline) Ion
;
_journal_name_full 'Inorganic Chemistry'
_journal_page_first 8794
_journal_page_last 8802
_journal_paper_doi 10.1021/ic0348805
_journal_volume 42
_journal_year 2003
_chemical_formula_sum 'C36 H29 Cu N8 O7'
_chemical_formula_weight 749.21
_chemical_melting_point ?
_chemical_name_common '[Cu(I)(dmp)2]PicratexAcetonitrile'
_chemical_name_systematic
;
  bis-(2,9-dimethyl-1,10-phenanthroline)copper(I)  picrate acetonitrile solvate
;
_space_group_IT_number 2
_symmetry_cell_setting triclinic
_symmetry_space_group_name_Hall '-P 1'
_symmetry_space_group_name_H-M 'P -1'
_atom_sites_solution_hydrogens difmap
_atom_sites_solution_primary direct
_atom_sites_solution_secondary difmap
_audit_creation_method SHELXL-97
_cell_angle_alpha 107.289(1)
_cell_angle_beta 101.164(1)
_cell_angle_gamma 97.172(1)
_cell_formula_units_Z 2
_cell_length_a 7.2387(1)
_cell_length_b 15.2434(2)
_cell_length_c 15.9167(2)
_cell_measurement_reflns_used 812
_cell_measurement_temperature 90(1)
_cell_measurement_theta_max 28.30
_cell_measurement_theta_min 2.29
_cell_volume 1613.72(4)
_computing_cell_refinement 'Bruker SMART'
_computing_data_collection 'Bruker SMART'
_computing_data_reduction 'Bruker SAINT'
_computing_molecular_graphics 'Bruker SHELXTL'
_computing_publication_material 'Bruker SHELXTL'
_computing_structure_refinement 'SHELXL-97 (Sheldrick, 1997)'
_computing_structure_solution 'SHELXS-97 (Sheldrick, 1990)'
_diffrn_ambient_temperature 90(1)
_diffrn_measured_fraction_theta_full 0.993
_diffrn_measured_fraction_theta_max 0.993
_diffrn_measurement_device_type 'CCD area detector'
_diffrn_measurement_method 'phi and omega scans'
_diffrn_radiation_monochromator graphite
_diffrn_radiation_source 'rotating anode'
_diffrn_radiation_type MoK\a
_diffrn_radiation_wavelength 0.71073
_diffrn_reflns_av_R_equivalents 0.0331
_diffrn_reflns_av_sigmaI/netI 0.0257
_diffrn_reflns_limit_h_max 9
_diffrn_reflns_limit_h_min -9
_diffrn_reflns_limit_k_max 20
_diffrn_reflns_limit_k_min -20
_diffrn_reflns_limit_l_max 21
_diffrn_reflns_limit_l_min -21
_diffrn_reflns_number 34542
_diffrn_reflns_theta_full 28.30
_diffrn_reflns_theta_max 28.30
_diffrn_reflns_theta_min 2.29
_exptl_absorpt_coefficient_mu 0.743
_exptl_absorpt_correction_T_max 0.9294
_exptl_absorpt_correction_T_min 0.7553
_exptl_absorpt_correction_type 'empirical SADABS 2.05'
_exptl_crystal_colour purple-red
_exptl_crystal_density_diffrn 1.542
_exptl_crystal_density_method 'not measured'
_exptl_crystal_description prism
_exptl_crystal_F_000 772
_exptl_crystal_size_max 0.40
_exptl_crystal_size_mid 0.10
_exptl_crystal_size_min 0.10
_refine_diff_density_max 1.237
_refine_diff_density_min -0.759
_refine_diff_density_rms 0.085
_refine_ls_extinction_coef 0.0168(9)
_refine_ls_extinction_expression Fc^*^=kFc[1+0.001xFc^2^\l^3^/sin(2\q)]^-1/4^
_refine_ls_extinction_method SHELXL
_refine_ls_goodness_of_fit_ref 1.082
_refine_ls_hydrogen_treatment 'riding model and ideal OH, CH3 groups'
_refine_ls_matrix_type full
_refine_ls_number_parameters 478
_refine_ls_number_reflns 7991
_refine_ls_number_restraints 0
_refine_ls_restrained_S_all 1.082
_refine_ls_R_factor_all 0.0449
_refine_ls_R_factor_gt 0.0355
_refine_ls_shift/su_max 0.002
_refine_ls_shift/su_mean <0.001
_refine_ls_structure_factor_coef Fsqd
_refine_ls_weighting_details 'calc w=1/[\s^2^(Fo^2^)+(0.0384P)^2^+1.5225P] where P=(Fo^2^+2Fc^2^)/3'
_refine_ls_weighting_scheme calc
_refine_ls_wR_factor_gt 0.0878
_refine_ls_wR_factor_ref 0.0959
_reflns_number_gt 6976
_reflns_number_total 7991
_reflns_threshold_expression >2sigma(I)
_cod_data_source_file ic0348805si20031028_114907_11.cif
_cod_data_source_block picratech3cn
_cod_depositor_comments
;
The following automatic conversions were performed:
'_symmetry_cell_setting' value 'Triclinic' changed to 'triclinic'
according to '/home/adriana/struct/CIF-dictionaries/cif_core.dic'
dictionary named 'cif_core.dic' version 2.4.1 from 2010-06-29.

Automatic conversion script
Id: cif_fix_enum 1555 2011-01-17 13:19:09Z saulius 

The following automatic conversions were performed:

'_chemical_melting_point' value 'not measured' was changed to '?' -
the value is undefined or not given.

Automatic conversion script
Id: cif_fix_values 1569 2011-02-09 13:29:24Z adriana 
;
_cod_original_cell_volume 1613.71(4)
_cod_database_code 4312804

loop_
_symmetry_equiv_pos_as_xyz
'x, y, z'
'-x, -y, -z'

loop_
_atom_site_label
_atom_site_type_symbol
_atom_site_fract_x
_atom_site_fract_y
_atom_site_fract_z
_atom_site_U_iso_or_equiv
_atom_site_adp_type
_atom_site_occupancy
_atom_site_symmetry_multiplicity
_atom_site_calc_flag
_atom_site_refinement_flags
_atom_site_disorder_assembly
_atom_site_disorder_group
Cu1 Cu 0.04710(3) 0.294825(14) 0.088855(14) 0.01632(7) Uani 1 1 d . . .
O1A O 0.0601(3) 0.26391(14) -0.40929(13) 0.0250(4) Uiso 0.70 1 d P . .
O1B O -0.1822(10) -0.0057(5) -0.3331(5) 0.0244(13) Uiso 0.20 1 d P A 2
O1C O -0.419(2) 0.0093(11) -0.6176(11) 0.034(3) Uiso 0.10 1 d P A 3
O2 O -0.1963(3) 0.26479(11) -0.55732(11) 0.0512(5) Uani 1 1 d . . .
O3 O -0.2244(3) 0.13451(11) -0.66454(10) 0.0398(4) Uani 1 1 d . . .
O4 O -0.4318(2) -0.14201(10) -0.58968(11) 0.0387(4) Uani 1 1 d . . .
O5 O -0.3367(3) -0.14241(12) -0.45213(13) 0.0499(5) Uani 1 1 d . . .
O6 O 0.1509(3) 0.11997(12) -0.23846(11) 0.0435(4) Uani 1 1 d . . .
O7 O 0.1156(3) 0.25620(11) -0.24435(11) 0.0412(4) Uani 1 1 d . . .
N1 N 0.2933(2) 0.38652(10) 0.11043(10) 0.0162(3) Uani 1 1 d . . .
N2 N 0.0163(2) 0.39310(10) 0.20207(9) 0.0153(3) Uani 1 1 d . . .
N3 N -0.1265(2) 0.23654(10) -0.03868(9) 0.0165(3) Uani 1 1 d . . .
N4 N -0.0202(2) 0.16300(10) 0.09280(9) 0.0155(3) Uani 1 1 d . . .
N5 N -0.1968(2) 0.18039(11) -0.58418(11) 0.0251(3) Uani 1 1 d . . .
N6 N -0.3427(2) -0.10360(11) -0.51043(12) 0.0254(3) Uani 1 1 d . . .
N7 N 0.0852(2) 0.17079(11) -0.27842(10) 0.0246(3) Uani 1 1 d . . .
C1 C 0.4265(2) 0.38240(12) 0.06282(12) 0.0185(3) Uani 1 1 d . . .
C2 C 0.5888(3) 0.45502(13) 0.08862(13) 0.0232(4) Uani 1 1 d . . .
H2 H 0.6811 0.4507 0.0533 0.028 Uiso 1 1 calc R . .
C3 C 0.6139(3) 0.53167(13) 0.16433(14) 0.0243(4) Uani 1 1 d . . .
H3 H 0.7246 0.5799 0.1824 0.029 Uiso 1 1 calc R . .
C4 C 0.4739(3) 0.53840(12) 0.21534(12) 0.0200(3) Uani 1 1 d . . .
C5 C 0.4879(3) 0.61610(13) 0.29517(13) 0.0242(4) Uani 1 1 d . . .
H5 H 0.5952 0.6664 0.3155 0.029 Uiso 1 1 calc R . .
C6 C 0.3500(3) 0.61867(12) 0.34197(13) 0.0240(4) Uani 1 1 d . . .
H6 H 0.3609 0.6711 0.3943 0.029 Uiso 1 1 calc R . .
C7 C 0.1878(3) 0.54319(12) 0.31351(12) 0.0197(3) Uani 1 1 d . . .
C8 C 0.0458(3) 0.53962(13) 0.36239(13) 0.0239(4) Uani 1 1 d . . .
H8 H 0.0523 0.5896 0.4162 0.029 Uiso 1 1 calc R . .
C9 C -0.1016(3) 0.46359(13) 0.33174(12) 0.0226(4) Uani 1 1 d . . .
H9 H -0.1953 0.4597 0.3655 0.027 Uiso 1 1 calc R . .
C10 C -0.1149(2) 0.39079(12) 0.24998(11) 0.0178(3) Uani 1 1 d . . .
C11 C 0.3154(2) 0.46390(11) 0.18516(11) 0.0162(3) Uani 1 1 d . . .
C12 C 0.1680(2) 0.46703(11) 0.23447(11) 0.0164(3) Uani 1 1 d . . .
C13 C 0.4002(3) 0.29724(13) -0.01859(13) 0.0234(4) Uani 1 1 d . . .
H13A H 0.2727 0.2587 -0.0310 0.035 Uiso 1 1 calc R . .
H13B H 0.4986 0.2608 -0.0068 0.035 Uiso 1 1 calc R . .
H13C H 0.4120 0.3164 -0.0712 0.035 Uiso 1 1 calc R . .
C14 C -0.2782(3) 0.30818(12) 0.21576(12) 0.0199(3) Uani 1 1 d . . .
H14A H -0.2934 0.2771 0.1507 0.030 Uiso 1 1 calc R . .
H14B H -0.3967 0.3295 0.2260 0.030 Uiso 1 1 calc R . .
H14C H -0.2511 0.2640 0.2482 0.030 Uiso 1 1 calc R . .
C15 C -0.1688(3) 0.27323(13) -0.10494(12) 0.0211(3) Uani 1 1 d . . .
C16 C -0.2925(3) 0.21962(16) -0.19017(13) 0.0278(4) Uani 1 1 d . . .
H16 H -0.3189 0.2469 -0.2366 0.033 Uiso 1 1 calc R . .
C17 C -0.3739(3) 0.12912(15) -0.20585(13) 0.0282(4) Uani 1 1 d . . .
H17 H -0.4594 0.0937 -0.2627 0.034 Uiso 1 1 calc R . .
C18 C -0.3316(2) 0.08783(13) -0.13791(12) 0.0221(4) Uani 1 1 d . . .
C19 C -0.4113(3) -0.00685(14) -0.14836(13) 0.0266(4) Uani 1 1 d . . .
H19 H -0.4975 -0.0453 -0.2039 0.032 Uiso 1 1 calc R . .
C20 C -0.3654(3) -0.04211(13) -0.08028(13) 0.0251(4) Uani 1 1 d . . .
H20 H -0.4210 -0.1048 -0.0885 0.030 Uiso 1 1 calc R . .
C21 C -0.2343(2) 0.01350(12) 0.00407(12) 0.0196(3) Uani 1 1 d . . .
C22 C -0.1823(3) -0.01886(13) 0.07794(13) 0.0228(4) Uani 1 1 d . . .
H22 H -0.2353 -0.0807 0.0737 0.027 Uiso 1 1 calc R . .
C23 C -0.0556(3) 0.03919(13) 0.15558(13) 0.0224(4) Uani 1 1 d . . .
H23 H -0.0225 0.0181 0.2060 0.027 Uiso 1 1 calc R . .
C24 C 0.0266(3) 0.13034(12) 0.16149(12) 0.0183(3) Uani 1 1 d . . .
C25 C -0.2040(2) 0.14472(12) -0.05562(11) 0.0173(3) Uani 1 1 d . . .
C26 C -0.1514(2) 0.10618(12) 0.01589(11) 0.0160(3) Uani 1 1 d . . .
C27 C -0.0823(3) 0.37388(14) -0.08574(14) 0.0268(4) Uani 1 1 d . . .
H27A H 0.0072 0.3982 -0.0257 0.040 Uiso 1 1 calc R . .
H27B H -0.1844 0.4104 -0.0871 0.040 Uiso 1 1 calc R . .
H27C H -0.0133 0.3788 -0.1319 0.040 Uiso 1 1 calc R . .
C28 C 0.1676(3) 0.19414(13) 0.24577(12) 0.0232(4) Uani 1 1 d . . .
H28A H 0.2619 0.2341 0.2296 0.035 Uiso 1 1 calc R . .
H28B H 0.2335 0.1568 0.2779 0.035 Uiso 1 1 calc R . .
H28C H 0.0997 0.2334 0.2851 0.035 Uiso 1 1 calc R . .
C29 C -0.0469(3) 0.18211(13) -0.42952(12) 0.0201(3) Uani 1 1 d . . .
H29A H 0.0219 0.2453 -0.4125 0.024 Uiso 0.30 1 d PR . .
C30 C -0.0367(3) 0.12779(12) -0.36941(11) 0.0182(3) Uani 1 1 d . A .
C31 C -0.1321(3) 0.03554(13) -0.39353(12) 0.0221(4) Uani 1 1 d . . .
H31A H -0.1212 0.0024 -0.3506 0.027 Uiso 0.80 1 d PR A .
C32 C -0.2448(2) -0.00770(12) -0.48256(12) 0.0180(3) Uani 1 1 d . A .
C33 C -0.2635(3) 0.04007(13) -0.54516(12) 0.0210(3) Uani 1 1 d . . .
H33A H -0.3399 0.0095 -0.6060 0.025 Uiso 0.90 1 d PR A .
C34 C -0.1707(3) 0.13222(12) -0.51778(11) 0.0184(3) Uani 1 1 d . A .
N1S N 0.4845(3) 0.41321(14) 0.38388(14) 0.0398(5) Uani 1 1 d . . .
C1S C 0.3861(3) 0.39175(14) 0.42554(14) 0.0274(4) Uani 1 1 d . . .
C2S C 0.2577(3) 0.36461(16) 0.47644(14) 0.0326(4) Uani 1 1 d . . .
H2S1 H 0.2957 0.4077 0.5391 0.049 Uiso 1 1 calc R . .
H2S2 H 0.2643 0.3007 0.4762 0.049 Uiso 1 1 calc R . .
H2S3 H 0.1261 0.3670 0.4485 0.049 Uiso 1 1 calc R . .

loop_
_atom_site_aniso_label
_atom_site_aniso_U_11
_atom_site_aniso_U_22
_atom_site_aniso_U_33
_atom_site_aniso_U_23
_atom_site_aniso_U_13
_atom_site_aniso_U_12
Cu1 0.01792(11) 0.01327(11) 0.01462(11) 0.00279(8) 0.00176(7) -0.00040(7)
O2 0.0917(15) 0.0204(8) 0.0304(8) 0.0112(7) -0.0069(9) -0.0018(8)
O3 0.0690(12) 0.0316(8) 0.0177(7) 0.0102(6) 0.0078(7) 0.0052(8)
O4 0.0428(9) 0.0222(7) 0.0370(9) 0.0046(6) -0.0044(7) -0.0092(6)
O5 0.0631(12) 0.0315(9) 0.0553(11) 0.0296(8) 0.0000(9) -0.0048(8)
O6 0.0517(10) 0.0380(9) 0.0285(8) 0.0195(7) -0.0163(7) -0.0163(8)
O7 0.0530(10) 0.0217(7) 0.0320(8) -0.0067(6) 0.0064(7) -0.0090(7)
N1 0.0170(7) 0.0151(7) 0.0162(6) 0.0064(5) 0.0017(5) 0.0027(5)
N2 0.0163(6) 0.0137(6) 0.0152(6) 0.0054(5) 0.0015(5) 0.0030(5)
N3 0.0156(6) 0.0193(7) 0.0149(6) 0.0058(5) 0.0037(5) 0.0045(5)
N4 0.0176(6) 0.0141(6) 0.0138(6) 0.0027(5) 0.0042(5) 0.0032(5)
N5 0.0327(9) 0.0202(8) 0.0184(7) 0.0090(6) -0.0021(6) -0.0026(6)
N6 0.0247(8) 0.0176(7) 0.0329(9) 0.0103(7) 0.0032(7) 0.0016(6)
N7 0.0297(8) 0.0216(8) 0.0162(7) 0.0034(6) 0.0043(6) -0.0087(6)
C1 0.0186(8) 0.0190(8) 0.0190(8) 0.0090(6) 0.0027(6) 0.0034(6)
C2 0.0191(8) 0.0248(9) 0.0286(9) 0.0128(8) 0.0077(7) 0.0019(7)
C3 0.0192(8) 0.0211(9) 0.0317(10) 0.0120(8) 0.0027(7) -0.0016(7)
C4 0.0197(8) 0.0153(8) 0.0238(8) 0.0087(7) 0.0002(7) 0.0013(6)
C5 0.0223(9) 0.0148(8) 0.0290(9) 0.0047(7) -0.0010(7) -0.0022(7)
C6 0.0281(9) 0.0136(8) 0.0238(9) 0.0013(7) 0.0000(7) 0.0019(7)
C7 0.0226(8) 0.0143(8) 0.0192(8) 0.0033(6) 0.0015(7) 0.0039(6)
C8 0.0277(9) 0.0198(9) 0.0200(8) 0.0007(7) 0.0042(7) 0.0064(7)
C9 0.0248(9) 0.0230(9) 0.0201(8) 0.0049(7) 0.0078(7) 0.0066(7)
C10 0.0194(8) 0.0168(8) 0.0177(8) 0.0073(6) 0.0023(6) 0.0053(6)
C11 0.0162(7) 0.0140(7) 0.0179(8) 0.0074(6) -0.0004(6) 0.0026(6)
C12 0.0185(8) 0.0129(7) 0.0164(7) 0.0053(6) 0.0006(6) 0.0030(6)
C13 0.0217(9) 0.0259(9) 0.0217(9) 0.0057(7) 0.0074(7) 0.0034(7)
C14 0.0195(8) 0.0195(8) 0.0204(8) 0.0068(7) 0.0051(6) 0.0015(6)
C15 0.0204(8) 0.0269(9) 0.0175(8) 0.0085(7) 0.0044(6) 0.0080(7)
C16 0.0272(10) 0.0404(11) 0.0167(8) 0.0108(8) 0.0027(7) 0.0113(8)
C17 0.0211(9) 0.0397(11) 0.0156(8) 0.0015(8) -0.0023(7) 0.0061(8)
C18 0.0154(8) 0.0267(9) 0.0179(8) -0.0004(7) 0.0024(6) 0.0027(7)
C19 0.0167(8) 0.0266(10) 0.0236(9) -0.0066(7) 0.0023(7) -0.0015(7)
C20 0.0178(8) 0.0185(8) 0.0303(10) -0.0036(7) 0.0079(7) -0.0022(7)
C21 0.0167(8) 0.0157(8) 0.0238(8) 0.0009(7) 0.0088(7) 0.0015(6)
C22 0.0244(9) 0.0150(8) 0.0311(10) 0.0063(7) 0.0145(7) 0.0024(7)
C23 0.0280(9) 0.0202(9) 0.0248(9) 0.0106(7) 0.0125(7) 0.0077(7)
C24 0.0215(8) 0.0177(8) 0.0174(8) 0.0056(6) 0.0075(6) 0.0063(6)
C25 0.0144(7) 0.0200(8) 0.0148(7) 0.0016(6) 0.0038(6) 0.0032(6)
C26 0.0143(7) 0.0159(8) 0.0163(7) 0.0021(6) 0.0058(6) 0.0020(6)
C27 0.0327(10) 0.0283(10) 0.0259(9) 0.0158(8) 0.0090(8) 0.0093(8)
C28 0.0309(9) 0.0216(9) 0.0159(8) 0.0061(7) 0.0021(7) 0.0065(7)
C29 0.0265(9) 0.0198(8) 0.0163(8) 0.0061(6) 0.0072(7) 0.0092(7)
C30 0.0239(8) 0.0159(8) 0.0134(7) 0.0037(6) 0.0037(6) 0.0029(6)
C31 0.0315(10) 0.0175(8) 0.0162(8) 0.0050(7) 0.0031(7) 0.0064(7)
C32 0.0193(8) 0.0138(8) 0.0209(8) 0.0054(6) 0.0055(6) 0.0029(6)
C33 0.0244(9) 0.0194(8) 0.0166(8) 0.0056(7) 0.0010(7) 0.0014(7)
C34 0.0214(8) 0.0177(8) 0.0163(8) 0.0076(6) 0.0024(6) 0.0030(6)
N1S 0.0386(11) 0.0375(11) 0.0408(11) 0.0065(9) 0.0172(9) 0.0024(8)
C1S 0.0298(10) 0.0237(9) 0.0248(9) 0.0033(7) 0.0045(8) 0.0060(8)
C2S 0.0400(12) 0.0336(11) 0.0260(10) 0.0106(8) 0.0109(9) 0.0066(9)

loop_
_atom_type_symbol
_atom_type_description
_atom_type_scat_dispersion_real
_atom_type_scat_dispersion_imag
_atom_type_scat_source
C C 0.0033 0.0016 'International Tables Vol C Tables 4.2.6.8 and 6.1.1.4'
H H 0.0000 0.0000 'International Tables Vol C Tables 4.2.6.8 and 6.1.1.4'
N N 0.0061 0.0033 'International Tables Vol C Tables 4.2.6.8 and 6.1.1.4'
O O 0.0106 0.0060 'International Tables Vol C Tables 4.2.6.8 and 6.1.1.4'
Cu Cu 0.3201 1.2651 'International Tables Vol C Tables 4.2.6.8 and 6.1.1.4'

loop_
_geom_angle_atom_site_label_1
_geom_angle_atom_site_label_2
_geom_angle_atom_site_label_3
_geom_angle
_geom_angle_site_symmetry_1
_geom_angle_site_symmetry_3
_geom_angle_publ_flag
N1 Cu1 N4 135.49(6) . . ?
N1 Cu1 N3 119.68(6) . . ?
N4 Cu1 N3 82.66(6) . . ?
N1 Cu1 N2 82.89(6) . . ?
N4 Cu1 N2 111.68(6) . . ?
N3 Cu1 N2 131.68(6) . . ?
C1 N1 C11 118.54(15) . . ?
C1 N1 Cu1 129.96(12) . . ?
C11 N1 Cu1 111.48(11) . . ?
C10 N2 C12 118.50(15) . . ?
C10 N2 Cu1 130.12(12) . . ?
C12 N2 Cu1 111.08(11) . . ?
C15 N3 C25 118.28(15) . . ?
C15 N3 Cu1 130.38(12) . . ?
C25 N3 Cu1 111.32(11) . . ?
C24 N4 C26 118.51(15) . . ?
C24 N4 Cu1 129.42(12) . . ?
C26 N4 Cu1 111.50(11) . . ?
O3 N5 O2 123.01(17) . . ?
O3 N5 C34 118.53(16) . . ?
O2 N5 C34 118.42(16) . . ?
O4 N6 O5 123.23(17) . . ?
O4 N6 C32 118.79(16) . . ?
O5 N6 C32 117.95(17) . . ?
O6 N7 O7 122.84(17) . . ?
O6 N7 C30 118.50(15) . . ?
O7 N7 C30 118.65(17) . . ?
N1 C1 C2 121.41(16) . . ?
N1 C1 C13 117.82(15) . . ?
C2 C1 C13 120.76(16) . . ?
C3 C2 C1 120.37(17) . . ?
C2 C3 C4 119.39(17) . . ?
C11 C4 C3 117.06(17) . . ?
C11 C4 C5 119.70(17) . . ?
C3 C4 C5 123.23(17) . . ?
C6 C5 C4 120.80(17) . . ?
C5 C6 C7 120.80(17) . . ?
C12 C7 C8 117.03(16) . . ?
C12 C7 C6 119.72(17) . . ?
C8 C7 C6 123.23(16) . . ?
C9 C8 C7 119.44(17) . . ?
C8 C9 C10 120.23(17) . . ?
N2 C10 C9 121.40(16) . . ?
N2 C10 C14 118.44(15) . . ?
C9 C10 C14 120.16(16) . . ?
N1 C11 C4 123.20(16) . . ?
N1 C11 C12 117.31(15) . . ?
C4 C11 C12 119.50(16) . . ?
N2 C12 C7 123.31(16) . . ?
N2 C12 C11 117.24(15) . . ?
C7 C12 C11 119.43(15) . . ?
N3 C15 C16 121.42(18) . . ?
N3 C15 C27 117.83(16) . . ?
C16 C15 C27 120.75(17) . . ?
C17 C16 C15 120.13(18) . . ?
C16 C17 C18 120.06(17) . . ?
C25 C18 C17 116.64(17) . . ?
C25 C18 C19 119.50(17) . . ?
C17 C18 C19 123.86(17) . . ?
C20 C19 C18 120.91(17) . . ?
C19 C20 C21 121.09(17) . . ?
C26 C21 C22 116.87(16) . . ?
C26 C21 C20 119.34(17) . . ?
C22 C21 C20 123.79(17) . . ?
C23 C22 C21 119.60(17) . . ?
C22 C23 C24 120.38(17) . . ?
N4 C24 C23 121.36(16) . . ?
N4 C24 C28 117.77(15) . . ?
C23 C24 C28 120.87(16) . . ?
N3 C25 C18 123.41(16) . . ?
N3 C25 C26 117.15(15) . . ?
C18 C25 C26 119.43(16) . . ?
N4 C26 C21 123.21(16) . . ?
N4 C26 C25 117.11(15) . . ?
C21 C26 C25 119.68(15) . . ?
O1A C29 C34 123.27(17) . . ?
O1A C29 C30 123.25(17) . . ?
C34 C29 C30 113.11(16) . . ?
C31 C30 C29 124.28(16) . . ?
C31 C30 N7 117.66(15) . . ?
C29 C30 N7 118.03(15) . . ?
O1B C31 C30 124.4(3) . . ?
O1B C31 C32 113.5(3) . . ?
C30 C31 C32 117.99(16) . . ?
C33 C32 C31 121.49(16) . . ?
C33 C32 N6 118.97(16) . . ?
C31 C32 N6 119.54(16) . . ?
O1C C33 C34 118.3(7) . . ?
O1C C33 C32 118.9(7) . . ?
C34 C33 C32 118.68(16) . . ?
C33 C34 C29 124.38(16) . . ?
C33 C34 N5 117.18(15) . . ?
C29 C34 N5 118.41(15) . . ?
N1S C1S C2S 178.6(2) . . ?

loop_
_geom_bond_atom_site_label_1
_geom_bond_atom_site_label_2
_geom_bond_distance
_geom_bond_site_symmetry_2
_geom_bond_publ_flag
Cu1 N1 2.0260(14) . ?
Cu1 N4 2.0302(14) . ?
Cu1 N3 2.0373(14) . ?
Cu1 N2 2.0434(14) . ?
O1A C29 1.297(3) . ?
O1B C31 1.374(7) . ?
O1C C33 1.362(16) . ?
O2 N5 1.229(2) . ?
O3 N5 1.225(2) . ?
O4 N6 1.225(2) . ?
O5 N6 1.237(2) . ?
O6 N7 1.224(2) . ?
O7 N7 1.225(2) . ?
N1 C1 1.333(2) . ?
N1 C11 1.370(2) . ?
N2 C10 1.331(2) . ?
N2 C12 1.367(2) . ?
N3 C15 1.337(2) . ?
N3 C25 1.366(2) . ?
N4 C24 1.334(2) . ?
N4 C26 1.366(2) . ?
N5 C34 1.453(2) . ?
N6 C32 1.439(2) . ?
N7 C30 1.450(2) . ?
C1 C2 1.412(2) . ?
C1 C13 1.498(2) . ?
C2 C3 1.370(3) . ?
C3 C4 1.411(3) . ?
C4 C11 1.405(2) . ?
C4 C5 1.433(3) . ?
C5 C6 1.354(3) . ?
C6 C7 1.434(3) . ?
C7 C12 1.404(2) . ?
C7 C8 1.409(3) . ?
C8 C9 1.369(3) . ?
C9 C10 1.415(2) . ?
C10 C14 1.500(2) . ?
C11 C12 1.439(2) . ?
C15 C16 1.414(3) . ?
C15 C27 1.499(3) . ?
C16 C17 1.359(3) . ?
C17 C18 1.408(3) . ?
C18 C25 1.406(2) . ?
C18 C19 1.434(3) . ?
C19 C20 1.351(3) . ?
C20 C21 1.432(3) . ?
C21 C26 1.406(2) . ?
C21 C22 1.410(3) . ?
C22 C23 1.364(3) . ?
C23 C24 1.410(2) . ?
C24 C28 1.494(2) . ?
C25 C26 1.439(2) . ?
C29 C34 1.436(2) . ?
C29 C30 1.437(2) . ?
C30 C31 1.391(2) . ?
C31 C32 1.404(2) . ?
C32 C33 1.395(2) . ?
C33 C34 1.379(2) . ?
N1S C1S 1.144(3) . ?
C1S C2S 1.444(3) . ?

loop_
_geom_torsion_atom_site_label_1
_geom_torsion_atom_site_label_2
_geom_torsion_atom_site_label_3
_geom_torsion_atom_site_label_4
_geom_torsion
_geom_torsion_site_symmetry_1
_geom_torsion_site_symmetry_2
_geom_torsion_site_symmetry_3
_geom_torsion_site_symmetry_4
_geom_torsion_publ_flag
N4 Cu1 N1 C1 67.67(17) . . . . ?
N3 Cu1 N1 C1 -44.04(17) . . . . ?
N2 Cu1 N1 C1 -178.48(16) . . . . ?
N4 Cu1 N1 C11 -113.96(12) . . . . ?
N3 Cu1 N1 C11 134.33(11) . . . . ?
N2 Cu1 N1 C11 -0.11(11) . . . . ?
N1 Cu1 N2 C10 -173.87(15) . . . . ?
N4 Cu1 N2 C10 -37.50(16) . . . . ?
N3 Cu1 N2 C10 62.28(17) . . . . ?
N1 Cu1 N2 C12 -0.33(11) . . . . ?
N4 Cu1 N2 C12 136.04(11) . . . . ?
N3 Cu1 N2 C12 -124.18(11) . . . . ?
N1 Cu1 N3 C15 -36.70(17) . . . . ?
N4 Cu1 N3 C15 -175.66(16) . . . . ?
N2 Cu1 N3 C15 71.76(17) . . . . ?
N1 Cu1 N3 C25 141.58(11) . . . . ?
N4 Cu1 N3 C25 2.63(11) . . . . ?
N2 Cu1 N3 C25 -109.95(12) . . . . ?
N1 Cu1 N4 C24 58.93(17) . . . . ?
N3 Cu1 N4 C24 -175.55(15) . . . . ?
N2 Cu1 N4 C24 -43.46(16) . . . . ?
N1 Cu1 N4 C26 -130.00(11) . . . . ?
N3 Cu1 N4 C26 -4.48(11) . . . . ?
N2 Cu1 N4 C26 127.61(11) . . . . ?
C11 N1 C1 C2 0.8(2) . . . . ?
Cu1 N1 C1 C2 179.09(13) . . . . ?
C11 N1 C1 C13 179.91(15) . . . . ?
Cu1 N1 C1 C13 -1.8(2) . . . . ?
N1 C1 C2 C3 0.6(3) . . . . ?
C13 C1 C2 C3 -178.51(17) . . . . ?
C1 C2 C3 C4 -1.3(3) . . . . ?
C2 C3 C4 C11 0.8(3) . . . . ?
C2 C3 C4 C5 -179.74(18) . . . . ?
C11 C4 C5 C6 0.0(3) . . . . ?
C3 C4 C5 C6 -179.50(18) . . . . ?
C4 C5 C6 C7 0.8(3) . . . . ?
C5 C6 C7 C12 -2.1(3) . . . . ?
C5 C6 C7 C8 176.27(18) . . . . ?
C12 C7 C8 C9 0.3(3) . . . . ?
C6 C7 C8 C9 -178.13(18) . . . . ?
C7 C8 C9 C10 -2.2(3) . . . . ?
C12 N2 C10 C9 1.3(2) . . . . ?
Cu1 N2 C10 C9 174.40(13) . . . . ?
C12 N2 C10 C14 -178.20(15) . . . . ?
Cu1 N2 C10 C14 -5.1(2) . . . . ?
C8 C9 C10 N2 1.5(3) . . . . ?
C8 C9 C10 C14 -179.09(17) . . . . ?
C1 N1 C11 C4 -1.4(2) . . . . ?
Cu1 N1 C11 C4 180.00(13) . . . . ?
C1 N1 C11 C12 179.11(15) . . . . ?
Cu1 N1 C11 C12 0.54(18) . . . . ?
C3 C4 C11 N1 0.6(3) . . . . ?
C5 C4 C11 N1 -178.88(16) . . . . ?
C3 C4 C11 C12 -179.92(16) . . . . ?
C5 C4 C11 C12 0.6(2) . . . . ?
C10 N2 C12 C7 -3.3(2) . . . . ?
Cu1 N2 C12 C7 -177.68(13) . . . . ?
C10 N2 C12 C11 175.10(15) . . . . ?
Cu1 N2 C12 C11 0.71(18) . . . . ?
C8 C7 C12 N2 2.5(3) . . . . ?
C6 C7 C12 N2 -179.00(16) . . . . ?
C8 C7 C12 C11 -175.85(16) . . . . ?
C6 C7 C12 C11 2.6(3) . . . . ?
N1 C11 C12 N2 -0.9(2) . . . . ?
C4 C11 C12 N2 179.65(15) . . . . ?
N1 C11 C12 C7 177.59(15) . . . . ?
C4 C11 C12 C7 -1.9(2) . . . . ?
C25 N3 C15 C16 0.9(3) . . . . ?
Cu1 N3 C15 C16 179.13(13) . . . . ?
C25 N3 C15 C27 -179.73(15) . . . . ?
Cu1 N3 C15 C27 -1.5(2) . . . . ?
N3 C15 C16 C17 1.0(3) . . . . ?
C27 C15 C16 C17 -178.27(18) . . . . ?
C15 C16 C17 C18 -1.5(3) . . . . ?
C16 C17 C18 C25 0.1(3) . . . . ?
C16 C17 C18 C19 179.75(18) . . . . ?
C25 C18 C19 C20 0.0(3) . . . . ?
C17 C18 C19 C20 -179.69(18) . . . . ?
C18 C19 C20 C21 -0.7(3) . . . . ?
C19 C20 C21 C26 -0.3(3) . . . . ?
C19 C20 C21 C22 179.27(17) . . . . ?
C26 C21 C22 C23 -0.6(3) . . . . ?
C20 C21 C22 C23 179.76(17) . . . . ?
C21 C22 C23 C24 -1.4(3) . . . . ?
C26 N4 C24 C23 0.4(2) . . . . ?
Cu1 N4 C24 C23 170.92(12) . . . . ?
C26 N4 C24 C28 -178.83(15) . . . . ?
Cu1 N4 C24 C28 -8.3(2) . . . . ?
C22 C23 C24 N4 1.6(3) . . . . ?
C22 C23 C24 C28 -179.21(17) . . . . ?
C15 N3 C25 C18 -2.5(2) . . . . ?
Cu1 N3 C25 C18 178.97(13) . . . . ?
C15 N3 C25 C26 178.13(15) . . . . ?
Cu1 N3 C25 C26 -0.39(18) . . . . ?
C17 C18 C25 N3 2.0(3) . . . . ?
C19 C18 C25 N3 -177.70(16) . . . . ?
C17 C18 C25 C26 -178.64(16) . . . . ?
C19 C18 C25 C26 1.6(2) . . . . ?
C24 N4 C26 C21 -2.6(2) . . . . ?
Cu1 N4 C26 C21 -174.75(13) . . . . ?
C24 N4 C26 C25 177.77(15) . . . . ?
Cu1 N4 C26 C25 5.61(18) . . . . ?
C22 C21 C26 N4 2.7(2) . . . . ?
C20 C21 C26 N4 -177.66(15) . . . . ?
C22 C21 C26 C25 -177.66(15) . . . . ?
C20 C21 C26 C25 2.0(2) . . . . ?
N3 C25 C26 N4 -3.6(2) . . . . ?
C18 C25 C26 N4 177.02(15) . . . . ?
N3 C25 C26 C21 176.76(15) . . . . ?
C18 C25 C26 C21 -2.6(2) . . . . ?
O1A C29 C30 C31 -171.68(19) . . . . ?
C34 C29 C30 C31 1.4(3) . . . . ?
O1A C29 C30 N7 6.5(3) . . . . ?
C34 C29 C30 N7 179.60(16) . . . . ?
O6 N7 C30 C31 24.3(3) . . . . ?
O7 N7 C30 C31 -154.64(18) . . . . ?
O6 N7 C30 C29 -154.00(18) . . . . ?
O7 N7 C30 C29 27.1(3) . . . . ?
C29 C30 C31 O1B -155.2(4) . . . . ?
N7 C30 C31 O1B 26.7(4) . . . . ?
C29 C30 C31 C32 0.5(3) . . . . ?
N7 C30 C31 C32 -177.70(16) . . . . ?
O1B C31 C32 C33 157.4(3) . . . . ?
C30 C31 C32 C33 -0.8(3) . . . . ?
O1B C31 C32 N6 -22.9(4) . . . . ?
C30 C31 C32 N6 178.88(16) . . . . ?
O4 N6 C32 C33 3.7(3) . . . . ?
O5 N6 C32 C33 -174.42(19) . . . . ?
O4 N6 C32 C31 -175.98(18) . . . . ?
O5 N6 C32 C31 5.9(3) . . . . ?
C31 C32 C33 O1C -157.8(8) . . . . ?
N6 C32 C33 O1C 22.5(8) . . . . ?
C31 C32 C33 C34 -0.9(3) . . . . ?
N6 C32 C33 C34 179.41(16) . . . . ?
O1C C33 C34 C29 160.2(8) . . . . ?
C32 C33 C34 C29 3.1(3) . . . . ?
O1C C33 C34 N5 -21.6(8) . . . . ?
C32 C33 C34 N5 -178.71(16) . . . . ?
O1A C29 C34 C33 169.82(19) . . . . ?
C30 C29 C34 C33 -3.3(3) . . . . ?
O1A C29 C34 N5 -8.3(3) . . . . ?
C30 C29 C34 N5 178.57(16) . . . . ?
O3 N5 C34 C33 -30.2(3) . . . . ?
O2 N5 C34 C33 147.5(2) . . . . ?
O3 N5 C34 C29 148.10(19) . . . . ?
O2 N5 C34 C29 -34.2(3) . . . . ?
